data_4331900
loop_
_publ_author_name
'Fang, Qianrong'
'Zhu, Guangshan'
'Xue, Ming'
'Sun, Jinyu'
'Sun, Fuxing'
'Qiu, Shilun'

_publ_section_title
;
 Structure, Luminescence, and Adsorption Properties of Two Chiral
 Microporous Metal&#x2212;Organic Frameworks
;
_journal_issue 9
_journal_name_full 'Inorganic Chemistry'
_journal_page_first 3582
_journal_page_last 3587
_journal_paper_doi 10.1021/ic051810k
_journal_volume 45
_journal_year 2006
_chemical_formula_moiety 'C16.50 H11.50 Cd2 N O11.25'
_chemical_formula_sum 'C16.5 H11.5 Cd2 N O11.25'
_chemical_formula_weight 628.57
_chemical_melting_point ?
_chemical_name_systematic
; 
 ? 
;
_space_group_IT_number 95
_symmetry_cell_setting tetragonal
_symmetry_space_group_name_Hall 'P 4cw 2c'
_symmetry_space_group_name_H-M 'P 43 2 2'
_atom_sites_solution_hydrogens geom
_atom_sites_solution_primary direct
_atom_sites_solution_secondary difmap
_audit_creation_method SHELXL-97
_cell_angle_alpha 90.00
_cell_angle_beta 90.00
_cell_angle_gamma 90.00
_cell_formula_units_Z 8
_cell_length_a 10.3503(4)
_cell_length_b 10.3503(4)
_cell_length_c 52.557(3)
_cell_measurement_temperature 293(2)
_cell_volume 5630.4(4)
_computing_cell_refinement 'Bruker SMART'
_computing_data_collection 'Bruker SMART'
_computing_data_reduction 'Bruker SAINT'
_computing_molecular_graphics SHELXP-97
_computing_publication_material SHELXTL
_computing_structure_refinement 'SHELXL-97 (Sheldrick, 1997)'
_computing_structure_solution 'SHELXS-97 (Sheldrick, 1990)'
_diffrn_ambient_temperature 293(2)
_diffrn_detector_area_resol_mean 9.00cm
_diffrn_measured_fraction_theta_full 0.965
_diffrn_measured_fraction_theta_max 0.965
_diffrn_measurement_device_type 'CCD area detector'
_diffrn_measurement_method 'phi and omega scans'
_diffrn_radiation_monochromator graphite
_diffrn_radiation_source 'fine-focus sealed tube'
_diffrn_radiation_type MoK\a
_diffrn_radiation_wavelength 0.71073
_diffrn_reflns_av_R_equivalents 0.0425
_diffrn_reflns_av_sigmaI/netI 0.0315
_diffrn_reflns_limit_h_max 13
_diffrn_reflns_limit_h_min -12
_diffrn_reflns_limit_k_max 13
_diffrn_reflns_limit_k_min -13
_diffrn_reflns_limit_l_max 69
_diffrn_reflns_limit_l_min -54
_diffrn_reflns_number 34228
_diffrn_reflns_theta_full 28.14
_diffrn_reflns_theta_max 28.14
_diffrn_reflns_theta_min 1.97
_diffrn_standards_decay_% none
_diffrn_standards_interval_count none
_diffrn_standards_interval_time none
_diffrn_standards_number none
_exptl_absorpt_coefficient_mu 1.555
_exptl_absorpt_correction_type none
_exptl_crystal_colour colorless
_exptl_crystal_density_diffrn 1.483
_exptl_crystal_density_meas ?
_exptl_crystal_density_method 'not measured'
_exptl_crystal_description block
_exptl_crystal_F_000 2428
_exptl_crystal_size_max 0.42
_exptl_crystal_size_mid 0.21
_exptl_crystal_size_min 0.21
_refine_diff_density_max 1.698
_refine_diff_density_min -0.600
_refine_diff_density_rms 0.201
_refine_ls_abs_structure_details 'Flack H D (1983), Acta Cryst. A39, 876-881'
_refine_ls_abs_structure_Flack -0.02(5)
_refine_ls_extinction_method none
_refine_ls_goodness_of_fit_ref 1.015
_refine_ls_hydrogen_treatment mixed
_refine_ls_matrix_type full
_refine_ls_number_parameters 282
_refine_ls_number_reflns 6540
_refine_ls_number_restraints 41
_refine_ls_restrained_S_all 1.022
_refine_ls_R_factor_all 0.0460
_refine_ls_R_factor_gt 0.0417
_refine_ls_shift/su_max 0.005
_refine_ls_shift/su_mean 0.000
_refine_ls_structure_factor_coef Fsqd
_refine_ls_weighting_details 'calc w=1/[\s^2^(Fo^2^)+(0.0976P)^2^+0.0000P] where P=(Fo^2^+2Fc^2^)/3'
_refine_ls_weighting_scheme calc
_refine_ls_wR_factor_gt 0.1234
_refine_ls_wR_factor_ref 0.1256
_reflns_number_gt 5968
_reflns_number_total 6540
_reflns_threshold_expression >2sigma(I)
_cod_data_source_file ic051810ksup2.cif
_cod_data_source_block a
_cod_depositor_comments
;
The following automatic conversions were performed:

'_chemical_melting_point' value 'not measured' was changed to '?' -
the value is undefined or not given.

Automatic conversion script
Id: cif_fix_values 1891 2012-01-12 08:04:46Z andrius 

The following automatic conversions were performed:

'_exptl_crystal_density_meas' value 'none' was changed to '?' - the
value is perceived as not measured.

Automatic conversion script
Id: cif_fix_values 3008 2015-01-20 13:52:24Z robertas 
;
_cod_original_sg_symbol_H-M P4(3)22
_cod_original_formula_sum 'C16.50 H11.50 Cd2 N O11.25'
_cod_database_code 4331900

loop_
_symmetry_equiv_pos_as_xyz
'x, y, z'
'-x, -y, z+1/2'
'-y, x, z+3/4'
'y, -x, z+1/4'
'-x, y, -z'
'x, -y, -z+1/2'
'y, x, -z+1/4'
'-y, -x, -z+3/4'

loop_
_atom_site_label
_atom_site_type_symbol
_atom_site_fract_x
_atom_site_fract_y
_atom_site_fract_z
_atom_site_U_iso_or_equiv
_atom_site_adp_type
_atom_site_occupancy
_atom_site_symmetry_multiplicity
_atom_site_calc_flag
_atom_site_refinement_flags
Cd1 Cd 0.35844(3) 1.05972(3) 1.023621(6) 0.02285(10) Uani 1 1 d .
Cd2 Cd 0.24296(4) 0.85466(4) 1.078833(7) 0.03393(12) Uani 1 1 d .
N1 N -0.1600(17) 0.7486(16) 1.0500(4) 0.166(6) Uani 1 1 d DU
O1 O 0.3583(4) 1.0033(4) 0.98238(7) 0.0366(9) Uani 1 1 d .
O2 O 0.4718(4) 1.0738(5) 0.94962(8) 0.0444(11) Uani 1 1 d .
O3 O 0.2591(5) 1.1813(7) 0.86784(9) 0.073(2) Uani 1 1 d .
O4 O 0.0519(5) 1.1835(6) 0.86618(8) 0.0594(15) Uani 1 1 d .
O5 O -0.1321(4) 1.0883(5) 0.97827(7) 0.0432(10) Uani 1 1 d .
O6 O -0.2156(3) 1.0645(4) 0.94005(7) 0.0296(8) Uani 1 1 d .
O7 O 0.3419(5) 0.8479(4) 1.03699(8) 0.0415(10) Uani 1 1 d .
O8 O 0.3311(6) 0.6705(4) 1.05926(8) 0.0551(14) Uani 1 1 d .
O9 O 0.4090(5) 0.2581(4) 1.01121(10) 0.0515(12) Uani 1 1 d .
O10 O 0.0511(6) 0.7921(6) 1.05972(14) 0.0739(17) Uani 1 1 d D
O11 O 0.4492(6) 0.9134(8) 1.09030(11) 0.079(2) Uani 1 1 d .
O12 O 0.484(7) 0.484(7) 0.1250 0.411(17) Uani 0.50 2 d SPU
C1 C 0.3667(5) 1.0519(6) 0.96054(9) 0.0302(10) Uani 1 1 d .
C2 C 0.2449(5) 1.0800(6) 0.94605(10) 0.0293(11) Uani 1 1 d .
C3 C 0.2547(5) 1.1122(7) 0.92055(11) 0.0385(14) Uani 1 1 d .
H3A H 0.3357 1.1212 0.9131 0.046 Uiso 1 1 calc R
C4 C 0.1427(6) 1.1316(6) 0.90572(9) 0.0353(12) Uani 1 1 d .
C5 C 0.0233(5) 1.1188(6) 0.91703(9) 0.0308(12) Uani 1 1 d .
H5A H -0.0511 1.1274 0.9072 0.037 Uiso 1 1 calc R
C6 C 0.0125(5) 1.0931(5) 0.94310(9) 0.0274(11) Uani 1 1 d .
C7 C 0.1252(5) 1.0724(5) 0.95745(9) 0.0281(11) Uani 1 1 d .
H7A H 0.1190 1.0536 0.9747 0.034 Uiso 1 1 calc R
C8 C 0.1522(6) 1.1659(7) 0.87781(10) 0.0448(15) Uani 1 1 d .
C9 C -0.1185(5) 1.0811(5) 0.95458(10) 0.0286(11) Uani 1 1 d .
C10 C 0.3657(6) 0.7296(5) 1.03995(11) 0.0334(12) Uani 1 1 d .
C11 C 0.4348(6) 0.6579(5) 1.01882(9) 0.0304(11) Uani 1 1 d .
C12 C 0.5000 0.7262(7) 1.0000 0.0265(15) Uani 1 2 d S
H12A H 0.5000 0.8160 1.0000 0.032 Uiso 1 2 calc SR
C13 C 0.4348(6) 0.5246(5) 1.01869(10) 0.0325(12) Uani 1 1 d .
H13A H 0.3906 0.4798 1.0313 0.039 Uiso 1 1 calc R
C14 C 0.5000 0.4573(7) 1.0000 0.0316(16) Uani 1 2 d S
C15 C 0.5000 0.3111(7) 1.0000 0.0317(17) Uani 1 2 d S
C16 C -0.0584(17) 0.775(2) 1.0676(4) 0.188(9) Uani 1 1 d DU
H16A H -0.0756 0.7785 1.0850 0.226 Uiso 1 1 calc R
C17 C -0.142(2) 0.745(2) 1.0234(3) 0.182(8) Uani 1 1 d DU
H17A H -0.2221 0.7259 1.0152 0.272 Uiso 1 1 calc R
H17B H -0.0793 0.6797 1.0192 0.272 Uiso 1 1 calc R
H17C H -0.1106 0.8277 1.0177 0.272 Uiso 1 1 calc R
C18 C -0.270(2) 0.691(3) 1.0562(5) 0.303(18) Uani 1 1 d DU
H18A H -0.2760 0.6851 1.0744 0.455 Uiso 1 1 calc R
H18B H -0.2711 0.6053 1.0491 0.455 Uiso 1 1 calc R
H18C H -0.3411 0.7396 1.0497 0.455 Uiso 1 1 calc R

loop_
_atom_site_aniso_label
_atom_site_aniso_U_11
_atom_site_aniso_U_22
_atom_site_aniso_U_33
_atom_site_aniso_U_23
_atom_site_aniso_U_13
_atom_site_aniso_U_12
Cd1 0.02344(18) 0.02375(18) 0.02138(17) 0.00159(13) 0.00351(14) -0.00184(14)
Cd2 0.0455(2) 0.0352(2) 0.02114(19) -0.00077(16) 0.01238(16) 0.00206(19)
N1 0.152(9) 0.146(9) 0.199(10) 0.004(8) -0.017(8) 0.027(7)
O1 0.042(2) 0.044(2) 0.0229(18) 0.0009(16) -0.0048(17) 0.0078(19)
O2 0.025(2) 0.076(3) 0.033(2) 0.004(2) 0.0001(16) 0.007(2)
O3 0.040(3) 0.147(6) 0.033(2) 0.040(3) 0.009(2) 0.000(3)
O4 0.048(3) 0.102(4) 0.028(2) 0.027(2) -0.002(2) -0.011(3)
O5 0.031(2) 0.076(3) 0.0231(18) -0.0025(19) 0.0091(17) -0.001(2)
O6 0.0198(17) 0.037(2) 0.0321(19) 0.0022(16) 0.0032(14) -0.0008(15)
O7 0.064(3) 0.0234(18) 0.038(2) 0.0029(17) 0.024(2) 0.007(2)
O8 0.090(4) 0.038(2) 0.038(2) 0.0072(19) 0.037(3) 0.011(2)
O9 0.062(3) 0.026(2) 0.066(3) 0.005(2) 0.015(3) -0.004(2)
O10 0.051(3) 0.066(4) 0.105(5) -0.012(3) -0.001(3) -0.004(3)
O11 0.050(3) 0.136(6) 0.050(3) 0.016(4) 0.000(3) -0.016(4)
O12 0.412(17) 0.412(17) 0.41(2) 0.000(7) 0.000(7) 0.004(10)
C1 0.032(3) 0.039(3) 0.021(2) 0.001(2) -0.002(2) 0.002(2)
C2 0.023(3) 0.041(3) 0.023(2) 0.006(2) -0.003(2) 0.001(2)
C3 0.021(2) 0.066(4) 0.028(3) 0.011(3) 0.006(2) -0.002(2)
C4 0.031(3) 0.055(3) 0.020(2) 0.011(2) 0.001(2) 0.000(3)
C5 0.023(2) 0.050(3) 0.020(2) 0.008(2) -0.0027(18) -0.002(2)
C6 0.026(3) 0.036(3) 0.020(2) 0.009(2) 0.0031(19) -0.0015(19)
C7 0.033(3) 0.038(3) 0.0134(19) 0.0032(19) 0.0014(19) 0.003(2)
C8 0.034(3) 0.076(5) 0.024(3) 0.018(3) -0.001(2) -0.001(3)
C9 0.027(3) 0.030(3) 0.029(3) 0.004(2) 0.005(2) 0.002(2)
C10 0.045(3) 0.026(3) 0.029(3) -0.002(2) 0.014(2) -0.002(2)
C11 0.042(3) 0.027(3) 0.022(2) -0.002(2) 0.011(2) 0.003(2)
C12 0.038(4) 0.018(3) 0.024(3) 0.000 0.011(3) 0.000
C13 0.042(3) 0.029(3) 0.027(3) 0.006(2) 0.011(2) 0.000(2)
C14 0.036(4) 0.024(4) 0.035(4) 0.000 0.007(3) 0.000
C15 0.047(5) 0.020(3) 0.028(4) 0.000 0.005(3) 0.000
C16 0.185(11) 0.174(12) 0.205(12) -0.005(9) -0.026(9) 0.011(9)
C17 0.205(12) 0.154(11) 0.186(11) -0.009(9) -0.027(9) 0.017(9)
C18 0.290(19) 0.31(2) 0.314(19) 0.024(10) -0.015(10) -0.005(10)

loop_
_atom_type_symbol
_atom_type_description
_atom_type_scat_dispersion_real
_atom_type_scat_dispersion_imag
_atom_type_scat_source
C C 0.0033 0.0016 'International Tables Vol C Tables 4.2.6.8 and 6.1.1.4'
H H 0.0000 0.0000 'International Tables Vol C Tables 4.2.6.8 and 6.1.1.4'
N N 0.0061 0.0033 'International Tables Vol C Tables 4.2.6.8 and 6.1.1.4'
O O 0.0106 0.0060 'International Tables Vol C Tables 4.2.6.8 and 6.1.1.4'
Cd Cd -0.8075 1.2024 'International Tables Vol C Tables 4.2.6.8 and 6.1.1.4'

loop_
_geom_angle_atom_site_label_1
_geom_angle_atom_site_label_2
_geom_angle_atom_site_label_3
_geom_angle
_geom_angle_site_symmetry_1
_geom_angle_site_symmetry_3
O9 Cd1 O1 87.54(18) 1_565 .
O9 Cd1 O2 86.6(2) 1_565 5_657
O1 Cd1 O2 128.26(16) . 5_657
O9 Cd1 O7 170.59(19) 1_565 .
O1 Cd1 O7 92.68(15) . .
O2 Cd1 O7 85.94(19) 5_657 .
O9 Cd1 O5 96.06(18) 1_565 5_557
O1 Cd1 O5 89.51(15) . 5_557
O2 Cd1 O5 142.23(15) 5_657 5_557
O7 Cd1 O5 93.35(18) . 5_557
O9 Cd1 O6 110.98(16) 1_565 5_557
O1 Cd1 O6 140.20(15) . 5_557
O2 Cd1 O6 89.01(14) 5_657 5_557
O7 Cd1 O6 74.55(14) . 5_557
O5 Cd1 O6 54.83(12) 5_557 5_557
O9 Cd1 C9 105.18(17) 1_565 5_557
O1 Cd1 C9 115.08(17) . 5_557
O2 Cd1 C9 116.07(15) 5_657 5_557
O7 Cd1 C9 83.25(16) . 5_557
O5 Cd1 C9 27.18(14) 5_557 5_557
O6 Cd1 C9 27.65(14) 5_557 5_557
O4 Cd2 O10 105.1(2) 4_465 .
O4 Cd2 O11 85.0(2) 4_465 .
O10 Cd2 O11 169.3(2) . .
O4 Cd2 O8 145.91(17) 4_465 .
O10 Cd2 O8 85.2(2) . .
O11 Cd2 O8 88.2(2) . .
O4 Cd2 O6 86.56(16) 4_465 5_557
O10 Cd2 O6 88.43(19) . 5_557
O11 Cd2 O6 88.8(2) . 5_557
O8 Cd2 O6 126.70(14) . 5_557
O4 Cd2 O7 155.36(18) 4_465 .
O10 Cd2 O7 87.8(2) . .
O11 Cd2 O7 81.6(2) . .
O8 Cd2 O7 54.28(14) . .
O6 Cd2 O7 72.66(13) 5_557 .
O4 Cd2 O3 53.94(17) 4_465 4_465
O10 Cd2 O3 90.3(3) . 4_465
O11 Cd2 O3 98.6(2) . 4_465
O8 Cd2 O3 94.44(16) . 4_465
O6 Cd2 O3 138.52(15) 5_557 4_465
O7 Cd2 O3 148.71(15) . 4_465
O4 Cd2 C8 26.70(18) 4_465 4_465
O10 Cd2 C8 98.8(2) . 4_465
O11 Cd2 C8 91.8(2) . 4_465
O8 Cd2 C8 120.76(18) . 4_465
O6 Cd2 C8 112.52(17) 5_557 4_465
O7 Cd2 C8 171.6(2) . 4_465
O3 Cd2 C8 27.24(17) 4_465 4_465
C18 N1 C16 124(2) . .
C18 N1 C17 110.5(16) . .
C16 N1 C17 123.3(18) . .
C1 O1 Cd1 141.1(4) . .
C1 O2 Cd1 112.3(3) . 5_657
C8 O3 Cd2 87.6(4) . 3_664
C8 O4 Cd2 96.4(4) . 3_664
C9 O5 Cd1 93.5(3) . 5_557
C9 O6 Cd2 117.5(3) . 5_557
C9 O6 Cd1 90.7(3) . 5_557
Cd2 O6 Cd1 103.63(14) 5_557 5_557
C10 O7 Cd1 161.3(4) . .
C10 O7 Cd2 89.9(3) . .
Cd1 O7 Cd2 106.23(15) . .
C10 O8 Cd2 94.0(3) . .
C15 O9 Cd1 136.8(4) . 1_545
C16 O10 Cd2 133.5(12) . .
O2 C1 O1 123.5(5) . .
O2 C1 C2 117.6(5) . .
O1 C1 C2 118.9(5) . .
C3 C2 C7 120.0(5) . .
C3 C2 C1 118.5(5) . .
C7 C2 C1 121.6(5) . .
C2 C3 C4 120.6(5) . .
C5 C4 C3 119.0(4) . .
C5 C4 C8 119.9(5) . .
C3 C4 C8 121.1(5) . .
C4 C5 C6 120.8(5) . .
C5 C6 C7 119.2(5) . .
C5 C6 C9 119.0(5) . .
C7 C6 C9 121.7(4) . .
C2 C7 C6 120.3(4) . .
O4 C8 O3 122.1(5) . .
O4 C8 C4 117.8(5) . .
O3 C8 C4 120.0(5) . .
O4 C8 Cd2 56.9(3) . 3_664
O3 C8 Cd2 65.2(3) . 3_664
C4 C8 Cd2 173.7(5) . 3_664
O5 C9 O6 121.0(5) . .
O5 C9 C6 119.9(5) . .
O6 C9 C6 119.1(5) . .
O5 C9 Cd1 59.3(3) . 5_557
O6 C9 Cd1 61.7(3) . 5_557
C6 C9 Cd1 179.2(4) . 5_557
O8 C10 O7 121.7(5) . .
O8 C10 C11 119.7(5) . .
O7 C10 C11 118.6(5) . .
C13 C11 C12 120.3(5) . .
C13 C11 C10 119.6(5) . .
C12 C11 C10 120.1(5) . .
C11 C12 C11 118.9(7) 5_657 .
C11 C13 C14 120.6(5) . .
C13 C14 C13 119.4(7) . 5_657
C13 C14 C15 120.3(4) . .
C13 C14 C15 120.3(3) 5_657 .
O9 C15 O9 127.5(8) . 5_657
O9 C15 C14 116.3(4) . .
O9 C15 C14 116.3(4) 5_657 .
O10 C16 N1 119.3(18) . .

loop_
_geom_bond_atom_site_label_1
_geom_bond_atom_site_label_2
_geom_bond_distance
_geom_bond_site_symmetry_2
Cd1 O9 2.217(5) 1_565
Cd1 O1 2.245(4) .
Cd1 O2 2.255(4) 5_657
Cd1 O7 2.309(4) .
Cd1 O5 2.363(4) 5_557
Cd1 O6 2.415(4) 5_557
Cd1 C9 2.744(5) 5_557
Cd2 O4 2.273(4) 4_465
Cd2 O10 2.318(7) .
Cd2 O11 2.300(6) .
Cd2 O8 2.350(4) .
Cd2 O6 2.405(4) 5_557
Cd2 O7 2.427(4) .
Cd2 O3 2.449(5) 4_465
Cd2 C8 2.696(5) 4_465
N1 C18 1.324(17) .
N1 C16 1.429(15) .
N1 C17 1.410(15) .
O1 C1 1.256(6) .
O2 C1 1.251(7) .
O2 Cd1 2.255(4) 5_657
O3 C8 1.235(8) .
O3 Cd2 2.449(5) 3_664
O4 C8 1.219(8) .
O4 Cd2 2.273(4) 3_664
O5 C9 1.256(6) .
O5 Cd1 2.363(4) 5_557
O6 C9 1.273(7) .
O6 Cd2 2.405(4) 5_557
O6 Cd1 2.415(4) 5_557
O7 C10 1.258(7) .
O8 C10 1.238(7) .
O9 C15 1.239(6) .
O9 Cd1 2.217(4) 1_545
O10 C16 1.221(16) .
C1 C2 1.501(7) .
C2 C3 1.385(7) .
C2 C7 1.379(7) .
C3 C4 1.411(8) .
C4 C5 1.378(8) .
C4 C8 1.512(7) .
C5 C6 1.400(7) .
C6 C7 1.405(7) .
C6 C9 1.490(7) .
C8 Cd2 2.696(5) 3_664
C9 Cd1 2.744(5) 5_557
C10 C11 1.515(7) .
C11 C13 1.379(8) .
C11 C12 1.390(6) .
C12 C11 1.390(6) 5_657
C13 C14 1.380(6) .
C14 C13 1.380(7) 5_657
C14 C15 1.513(11) .
C15 O9 1.239(6) 5_657
